data_7245867
loop_
_publ_author_name
'Polo-Cuadrado, Efra\'in'
'Rojas-Pe\~na, Cristian'
'Acosta-Quiroga, Karen'
'Camargo-Ayala, Lorena'
'Brito, Iv\'an'
'Cisterna, Jonathan'
'Moncada, F\'elix'
'Trilleras, Jorge'
'Rodr\'iguez-N\'u\~nez, Yeray A.'
'Gutierrez, Margarita'

_publ_section_title
;
 Design, synthesis, theoretical study, antioxidant, and anticholinesterase
 activities of new pyrazolo-fused phenanthrolines
;
_journal_issue 51
_journal_name_full 'RSC Advances'
_journal_page_first 33032
_journal_page_last 33048
_journal_paper_doi 10.1039/D2RA05532E
_journal_volume 12
_journal_year 2022
_chemical_formula_moiety 'C25 H18 N6 O, [+ solvents]'
_chemical_formula_sum 'C26 H19 N5 O'
_chemical_formula_weight 417.46
_space_group_crystal_system monoclinic
_space_group_IT_number 14
_space_group_name_Hall '-P 2ybc'
_space_group_name_H-M_alt 'P 1 21/c 1'
_atom_sites_solution_hydrogens mixed
_atom_sites_solution_primary dual
_audit_creation_date 2022-07-19
_audit_creation_method
;
Olex2 1.5
(compiled 2022.04.07 svn.rca3783a0 for OlexSys, GUI svn.r6498)
;
_audit_update_record
;
2022-08-11 deposited with the CCDC.	2022-11-03 downloaded from the CCDC.
;
_cell_angle_alpha 90
_cell_angle_beta 101.08(4)
_cell_angle_gamma 90
_cell_formula_units_Z 4
_cell_length_a 11.971(14)
_cell_length_b 14.236(19)
_cell_length_c 12.823(15)
_cell_measurement_reflns_used 4433
_cell_measurement_temperature 296.33
_cell_measurement_theta_max 27.39
_cell_measurement_theta_min 2.86
_cell_volume 2145(5)
_computing_cell_refinement 'SAINT v8.37A (Bruker, 2015)'
_computing_data_reduction 'SAINT v8.37A (Bruker, 2015)'
_computing_molecular_graphics 'Olex2 1.5 (Dolomanov et al., 2009)'
_computing_publication_material 'Olex2 1.5 (Dolomanov et al., 2009)'
_computing_structure_refinement 'SHELXL 2019/2 (Sheldrick, 2015)'
_computing_structure_solution 'SHELXT 2018/2 (Sheldrick, 2018)'
_diffrn_ambient_temperature 296.33
_diffrn_measured_fraction_theta_full 0.995
_diffrn_measured_fraction_theta_max 0.983
_diffrn_measurement_device_type 'Bruker APEX-II CCD'
_diffrn_measurement_method '\f and \w scans'
_diffrn_radiation_type MoK\a
_diffrn_radiation_wavelength 0.71073
_diffrn_reflns_av_R_equivalents 0.0498
_diffrn_reflns_av_unetI/netI 0.0436
_diffrn_reflns_Laue_measured_fraction_full 0.995
_diffrn_reflns_Laue_measured_fraction_max 0.983
_diffrn_reflns_limit_h_max 15
_diffrn_reflns_limit_h_min -15
_diffrn_reflns_limit_k_max 18
_diffrn_reflns_limit_k_min -18
_diffrn_reflns_limit_l_max 16
_diffrn_reflns_limit_l_min -16
_diffrn_reflns_number 20098
_diffrn_reflns_point_group_measured_fraction_full 0.995
_diffrn_reflns_point_group_measured_fraction_max 0.983
_diffrn_reflns_theta_full 25.242
_diffrn_reflns_theta_max 28.028
_diffrn_reflns_theta_min 2.862
_diffrn_source_current 30.0
_diffrn_source_power 1.5
_diffrn_source_voltage 50.0
_diffrn_standards_number 0
_exptl_absorpt_coefficient_mu 0.082
_exptl_absorpt_correction_T_max 0.7457
_exptl_absorpt_correction_T_min 0.6316
_exptl_absorpt_correction_type numerical
_exptl_absorpt_process_details
;
SADABS-2016/2 (Bruker,2016/2) was used for absorption correction.
wR2(int) was 0.0712 before and 0.0527 after correction.
The Ratio of minimum to maximum transmission is 0.8470.
The \l/2 correction factor is Not present.
;
_exptl_crystal_colour 'clear light yellow'
_exptl_crystal_colour_lustre clear
_exptl_crystal_colour_modifier light
_exptl_crystal_colour_primary yellow
_exptl_crystal_density_diffrn 1.293
_exptl_crystal_description block
_exptl_crystal_F_000 872
_exptl_crystal_size_max 0.17
_exptl_crystal_size_mid 0.15
_exptl_crystal_size_min 0.1
_refine_diff_density_max 0.370
_refine_diff_density_min -0.376
_refine_diff_density_rms 0.059
_refine_ls_extinction_method none
_refine_ls_goodness_of_fit_ref 1.043
_refine_ls_hydrogen_treatment mixed
_refine_ls_matrix_type full
_refine_ls_number_parameters 314
_refine_ls_number_reflns 5099
_refine_ls_number_restraints 13
_refine_ls_restrained_S_all 1.043
_refine_ls_R_factor_all 0.1189
_refine_ls_R_factor_gt 0.0666
_refine_ls_shift/su_max 0.000
_refine_ls_shift/su_mean 0.000
_refine_ls_structure_factor_coef Fsqd
_refine_ls_weighting_details 'w=1/[\s^2^(Fo^2^)+(0.0719P)^2^+2.2541P] where P=(Fo^2^+2Fc^2^)/3'
_refine_ls_weighting_scheme calc
_refine_ls_wR_factor_gt 0.1563
_refine_ls_wR_factor_ref 0.2060
_reflns_Friedel_coverage 0.000
_reflns_number_gt 3133
_reflns_number_total 5099
_reflns_threshold_expression 'I > 2\s(I)'
_cod_data_source_file d2ra05532e2.cif
_cod_data_source_block mg_f6_2021
_cod_original_cell_volume 2144(5)
_cod_database_code 7245867
_shelx_shelxl_version_number 2019/2
_shelx_space_group_comment
;
The symmetry employed for this shelxl refinement is uniquely defined
by the following loop, which should always be used as a source of
symmetry information in preference to the above space-group names.
They are only intended as comments.
;
_olex2_refinement_description
;
1. Others
 Fixed Uiso: H6A(0.088) H6B(0.088) H6C(0.088) H11(0.045) H12A(0.064)
 H12B(0.064) H13A(0.061) H13B(0.061) H16(0.063) H17(0.077) H18(0.079)
 H19(0.078) H20(0.064) H30A(0.111) H31A(0.121) H32A(0.074) H30B(0.111)
 H31B(0.121) H32B(0.074)
 Fixed X: H6A(-0.206537) H6B(-0.091526) H6C(-0.162557) H11(0.099479)
 H12A(0.391748) H12B(0.329566) H13A(0.356151) H13B(0.473476) H16(-0.19965) H17(-
 0.248191) H18(-0.148554) H19(0.001476) H20(0.05361) H30A(0.829127)
 H31A(0.71918) H32A(0.512146) H30B(0.792761) H31B(0.725568) H32B(0.521168)
 Fixed Y: H6A(0.541681) H6B(0.593921) H6C(0.618359) H11(0.636274)
 H12A(0.417266) H12B(0.38708) H13A(0.529632) H13B(0.506707) H16(0.244282)
 H17(0.095021) H18(0.02612) H19(0.106708) H20(0.255346) H30A(0.691131)
 H31A(0.628953) H32A(0.620218) H30B(0.592429) H31B(0.709472) H32B(0.743218)
 Fixed Z: H6A(0.172122) H6B(0.170821) H6C(0.257963) H11(0.352961)
 H12A(0.52441) H12B(0.616058) H13A(0.696227) H13B(0.665194) H16(0.277138)
 H17(0.327268) H18(0.480581) H19(0.584066) H20(0.534319) H30A(0.785242)
 H31A(0.906586) H32A(0.813156) H30B(0.798582) H31B(0.908711) H32B(0.821204)
;
_olex2_submission_special_instructions 'No special instructions were received'

loop_
_space_group_symop_operation_xyz
'x, y, z'
'-x, y+1/2, -z+1/2'
'-x, -y, -z'
'x, -y-1/2, z-1/2'

loop_
_atom_site_label
_atom_site_type_symbol
_atom_site_fract_x
_atom_site_fract_y
_atom_site_fract_z
_atom_site_U_iso_or_equiv
_atom_site_adp_type
_atom_site_occupancy
_atom_site_site_symmetry_order
_atom_site_calc_flag
_atom_site_refinement_flags_posn
_atom_site_refinement_flags_adp
_atom_site_refinement_flags_occupancy
_atom_site_disorder_assembly
_atom_site_disorder_group
N1 N -0.03917(17) 0.35822(14) 0.36921(17) 0.0397(5) Uani 1 1 d . . . . .
N5 N -0.11849(18) 0.40771(15) 0.29456(17) 0.0429(5) Uani 1 1 d . . . . .
N8 N 0.14942(17) 0.39199(15) 0.47736(17) 0.0407(5) Uani 1 1 d . . . . .
N24 N 0.28417(18) 0.71052(15) 0.43086(17) 0.0417(5) Uani 1 1 d . . . . .
N26 N 0.3380(2) 0.86350(18) 0.3990(2) 0.0538(7) Uani 1 1 d . . . . .
H26A H 0.382(3) 0.919(2) 0.420(2) 0.057(9) Uiso 1 1 d . . . . .
H26B H 0.270(3) 0.866(3) 0.349(3) 0.079(11) Uiso 1 1 d . . . . .
N27 N 0.5722(3) 0.9270(2) 0.5905(3) 0.0799(10) Uani 1 1 d . . . . .
C2 C 0.0537(2) 0.41594(17) 0.40737(19) 0.0364(5) Uani 1 1 d . . . . .
C3 C 0.0318(2) 0.50451(17) 0.35617(19) 0.0365(5) Uani 1 1 d . . . . .
C4 C -0.0769(2) 0.49460(18) 0.2869(2) 0.0413(6) Uani 1 1 d . . . . .
C6 C -0.1401(3) 0.5689(2) 0.2155(3) 0.0588(8) Uani 1 1 d . . . . .
H6A H -0.206537 0.541681 0.172122 0.088 Uiso 1 1 calc R U . . .
H6B H -0.091526 0.593921 0.170821 0.088 Uiso 1 1 calc R U . . .
H6C H -0.162557 0.618359 0.257963 0.088 Uiso 1 1 calc R U . . .
C7 C -0.0676(2) 0.26504(18) 0.4001(2) 0.0410(6) Uani 1 1 d . . . . .
C9 C 0.2264(2) 0.46252(18) 0.4998(2) 0.0399(6) Uani 1 1 d . . . . .
C10 C 0.2109(2) 0.55575(17) 0.45584(19) 0.0355(5) Uani 1 1 d . . . . .
C11 C 0.1119(2) 0.57675(17) 0.38282(19) 0.0373(5) Uani 1 1 d . . . . .
H11 H 0.099479 0.636274 0.352961 0.045 Uiso 1 1 calc R U . . .
C12 C 0.3401(2) 0.4385(2) 0.5693(3) 0.0530(7) Uani 1 1 d . . . . .
H12A H 0.391748 0.417266 0.524410 0.064 Uiso 1 1 calc R U . . .
H12B H 0.329566 0.387080 0.616058 0.064 Uiso 1 1 calc R U . . .
C13 C 0.3944(2) 0.5216(2) 0.6367(2) 0.0510(7) Uani 1 1 d . . . . .
H13A H 0.356151 0.529632 0.696227 0.061 Uiso 1 1 calc R U . . .
H13B H 0.473476 0.506707 0.665194 0.061 Uiso 1 1 calc R U . . .
C14 C 0.3894(2) 0.61450(18) 0.5758(2) 0.0393(6) Uani 1 1 d . . . . .
C15 C 0.2989(2) 0.62981(17) 0.48887(19) 0.0363(5) Uani 1 1 d . . . . .
C16 C -0.1586(3) 0.2168(2) 0.3385(2) 0.0522(7) Uani 1 1 d . . . . .
H16 H -0.199650 0.244282 0.277138 0.063 Uiso 1 1 calc R U . . .
C17 C -0.1880(3) 0.1270(2) 0.3690(3) 0.0640(9) Uani 1 1 d . . . . .
H17 H -0.248191 0.095021 0.327268 0.077 Uiso 1 1 calc R U . . .
C18 C -0.1286(3) 0.0856(2) 0.4605(3) 0.0656(9) Uani 1 1 d . . . . .
H18 H -0.148554 0.026120 0.480581 0.079 Uiso 1 1 calc R U . . .
C19 C -0.0385(3) 0.1342(2) 0.5222(3) 0.0649(9) Uani 1 1 d . . . . .
H19 H 0.001476 0.106708 0.584066 0.078 Uiso 1 1 calc R U . . .
C20 C -0.0070(3) 0.2238(2) 0.4927(2) 0.0533(7) Uani 1 1 d . . . . .
H20 H 0.053610 0.255346 0.534319 0.064 Uiso 1 1 calc R U . . .
C21 C 0.4677(2) 0.68920(18) 0.6035(2) 0.0405(6) Uani 1 1 d D . . . .
C22 C 0.4510(2) 0.77479(18) 0.5455(2) 0.0429(6) Uani 1 1 d . . . . .
C23 C 0.3573(2) 0.78333(18) 0.4582(2) 0.0417(6) Uani 1 1 d . . . . .
C25 C 0.5219(3) 0.8569(2) 0.5735(2) 0.0548(8) Uani 1 1 d . . . . .
O29A O 0.6776(3) 0.7045(2) 0.6744(3) 0.0849(10) Uani 0.816(3) 1 d D . P A 1
C28A C 0.5688(6) 0.6775(7) 0.6896(4) 0.0478(13) Uani 0.816(3) 1 d D . P A 1
C30A C 0.7507(4) 0.6825(4) 0.7708(5) 0.0922(19) Uani 0.816(3) 1 d D . P A 1
H30A H 0.829127 0.691131 0.785242 0.111 Uiso 0.816(3) 1 calc R U P A 1
C31A C 0.6905(7) 0.6476(5) 0.8371(5) 0.101(2) Uani 0.816(3) 1 d D . P A 1
H31A H 0.719180 0.628953 0.906586 0.121 Uiso 0.816(3) 1 calc R U P A 1
C32A C 0.5728(3) 0.6430(3) 0.7849(3) 0.0616(11) Uani 0.816(3) 1 d D . P A 1
H32A H 0.512146 0.620218 0.813156 0.074 Uiso 0.816(3) 1 calc R U P A 1
O29B O 0.6419(11) 0.6143(11) 0.6893(12) 0.0849(10) Uani 0.184(3) 1 d D . P A 2
C28B C 0.568(3) 0.691(4) 0.6910(18) 0.0478(13) Uani 0.184(3) 1 d D . P A 2
C30B C 0.7239(19) 0.6245(19) 0.782(2) 0.0922(19) Uani 0.184(3) 1 d D . P A 2
H30B H 0.792761 0.592429 0.798582 0.111 Uiso 0.184(3) 1 calc R U P A 2
C31B C 0.687(2) 0.687(3) 0.844(2) 0.101(2) Uani 0.184(3) 1 d D . P A 2
H31B H 0.725568 0.709472 0.908711 0.121 Uiso 0.184(3) 1 calc R U P A 2
C32B C 0.5768(14) 0.7144(14) 0.7907(12) 0.0616(11) Uani 0.184(3) 1 d D . P A 2
H32B H 0.521168 0.743218 0.821204 0.074 Uiso 0.184(3) 1 calc R U P A 2

loop_
_atom_site_aniso_label
_atom_site_aniso_U_11
_atom_site_aniso_U_22
_atom_site_aniso_U_33
_atom_site_aniso_U_23
_atom_site_aniso_U_13
_atom_site_aniso_U_12
N1 0.0385(11) 0.0358(11) 0.0415(11) 0.0003(9) -0.0003(9) -0.0036(9)
N5 0.0398(11) 0.0409(12) 0.0431(12) -0.0010(9) -0.0040(9) -0.0032(9)
N8 0.0375(11) 0.0357(11) 0.0454(12) -0.0001(9) -0.0013(9) -0.0011(9)
N24 0.0401(11) 0.0392(12) 0.0414(12) 0.0010(9) -0.0029(9) -0.0069(9)
N26 0.0500(14) 0.0446(14) 0.0576(15) 0.0086(11) -0.0126(11) -0.0125(11)
N27 0.0730(19) 0.0554(17) 0.093(2) 0.0032(15) -0.0307(16) -0.0197(14)
C2 0.0378(12) 0.0330(12) 0.0368(12) -0.0047(10) 0.0032(10) -0.0011(10)
C3 0.0350(12) 0.0382(13) 0.0347(12) -0.0014(10) 0.0024(9) -0.0014(10)
C4 0.0372(13) 0.0409(14) 0.0418(14) -0.0037(11) -0.0026(10) -0.0041(10)
C6 0.0523(17) 0.0499(17) 0.0644(19) 0.0101(14) -0.0136(14) -0.0059(13)
C7 0.0468(14) 0.0327(13) 0.0435(14) -0.0035(10) 0.0087(11) -0.0031(10)
C9 0.0360(12) 0.0400(14) 0.0414(13) -0.0011(11) 0.0020(10) 0.0002(10)
C10 0.0351(12) 0.0358(13) 0.0337(12) -0.0026(10) 0.0017(9) -0.0038(10)
C11 0.0384(12) 0.0329(12) 0.0381(13) -0.0001(10) 0.0010(10) -0.0007(10)
C12 0.0422(14) 0.0447(16) 0.0639(18) 0.0058(13) -0.0103(13) 0.0003(12)
C13 0.0466(15) 0.0483(16) 0.0507(16) 0.0063(13) -0.0097(12) -0.0044(12)
C14 0.0341(12) 0.0412(14) 0.0395(13) -0.0007(11) -0.0011(10) -0.0026(10)
C15 0.0340(12) 0.0367(13) 0.0366(12) -0.0019(10) 0.0027(9) -0.0029(10)
C16 0.0611(18) 0.0457(16) 0.0467(16) -0.0022(12) 0.0026(13) -0.0116(13)
C17 0.071(2) 0.0478(18) 0.069(2) -0.0038(15) 0.0023(17) -0.0215(16)
C18 0.077(2) 0.0418(17) 0.078(2) 0.0066(16) 0.0123(18) -0.0113(15)
C19 0.072(2) 0.0489(18) 0.069(2) 0.0188(15) 0.0017(17) -0.0031(15)
C20 0.0550(16) 0.0443(16) 0.0559(17) 0.0045(13) -0.0014(13) -0.0048(13)
C21 0.0341(12) 0.0444(14) 0.0400(13) -0.0051(11) -0.0007(10) -0.0017(10)
C22 0.0381(13) 0.0389(14) 0.0481(15) -0.0036(11) -0.0010(11) -0.0069(10)
C23 0.0381(13) 0.0385(14) 0.0451(14) -0.0008(11) -0.0008(11) -0.0057(10)
C25 0.0501(16) 0.0464(16) 0.0581(17) -0.0003(13) -0.0143(13) -0.0076(13)
O29A 0.0568(17) 0.091(2) 0.099(2) -0.0026(19) -0.0036(16) -0.0056(16)
C28A 0.0390(14) 0.041(4) 0.0563(17) -0.0067(15) -0.0084(12) -0.0043(16)
C30A 0.047(2) 0.086(4) 0.122(5) -0.023(4) -0.037(3) 0.008(2)
C31A 0.119(5) 0.101(6) 0.062(3) -0.001(4) -0.032(3) 0.028(5)
C32A 0.060(2) 0.081(3) 0.0408(18) 0.011(2) 0.0014(15) -0.007(2)
O29B 0.0568(17) 0.091(2) 0.099(2) -0.0026(19) -0.0036(16) -0.0056(16)
C28B 0.0390(14) 0.041(4) 0.0563(17) -0.0067(15) -0.0084(12) -0.0043(16)
C30B 0.047(2) 0.086(4) 0.122(5) -0.023(4) -0.037(3) 0.008(2)
C31B 0.119(5) 0.101(6) 0.062(3) -0.001(4) -0.032(3) 0.028(5)
C32B 0.060(2) 0.081(3) 0.0408(18) 0.011(2) 0.0014(15) -0.007(2)

loop_
_atom_type_symbol
_atom_type_description
_atom_type_scat_dispersion_real
_atom_type_scat_dispersion_imag
_atom_type_scat_source
C C 0.0033 0.0016 'International Tables Vol C Tables 4.2.6.8 and 6.1.1.4'
H H 0.0000 0.0000 'International Tables Vol C Tables 4.2.6.8 and 6.1.1.4'
N N 0.0061 0.0033 'International Tables Vol C Tables 4.2.6.8 and 6.1.1.4'
O O 0.0106 0.0060 'International Tables Vol C Tables 4.2.6.8 and 6.1.1.4'

loop_
_geom_angle_atom_site_label_1
_geom_angle_atom_site_label_2
_geom_angle_atom_site_label_3
_geom_angle
_geom_angle_site_symmetry_1
_geom_angle_site_symmetry_3
_geom_angle_publ_flag
N5 N1 C7 119.0(2) . . ?
C2 N1 N5 109.5(2) . . ?
C2 N1 C7 131.3(2) . . ?
C4 N5 N1 107.5(2) . . ?
C9 N8 C2 114.1(2) . . ?
C23 N24 C15 119.6(2) . . ?
H26A N26 H26B 121(3) . . ?
C23 N26 H26A 120.2(19) . . ?
C23 N26 H26B 117(2) . . ?
N1 C2 C3 107.3(2) . . ?
N8 C2 N1 126.8(2) . . ?
N8 C2 C3 125.8(2) . . ?
C2 C3 C4 105.2(2) . . ?
C11 C3 C2 118.7(2) . . ?
C11 C3 C4 136.0(2) . . ?
N5 C4 C3 110.5(2) . . ?
N5 C4 C6 122.8(2) . . ?
C3 C4 C6 126.7(2) . . ?
C4 C6 H6A 109.5 . . ?
C4 C6 H6B 109.5 . . ?
C4 C6 H6C 109.5 . . ?
H6A C6 H6B 109.5 . . ?
H6A C6 H6C 109.5 . . ?
H6B C6 H6C 109.5 . . ?
C16 C7 N1 119.7(2) . . ?
C20 C7 N1 120.6(2) . . ?
C20 C7 C16 119.7(3) . . ?
N8 C9 C10 124.6(2) . . ?
N8 C9 C12 117.0(2) . . ?
C10 C9 C12 118.2(2) . . ?
C9 C10 C15 120.6(2) . . ?
C11 C10 C9 119.3(2) . . ?
C11 C10 C15 120.1(2) . . ?
C3 C11 H11 121.3 . . ?
C10 C11 C3 117.3(2) . . ?
C10 C11 H11 121.3 . . ?
C9 C12 H12A 109.0 . . ?
C9 C12 H12B 109.0 . . ?
C9 C12 C13 113.1(2) . . ?
H12A C12 H12B 107.8 . . ?
C13 C12 H12A 109.0 . . ?
C13 C12 H12B 109.0 . . ?
C12 C13 H13A 108.7 . . ?
C12 C13 H13B 108.7 . . ?
H13A C13 H13B 107.6 . . ?
C14 C13 C12 114.1(2) . . ?
C14 C13 H13A 108.7 . . ?
C14 C13 H13B 108.7 . . ?
C15 C14 C13 119.0(2) . . ?
C15 C14 C21 116.8(2) . . ?
C21 C14 C13 124.1(2) . . ?
N24 C15 C10 115.5(2) . . ?
N24 C15 C14 124.1(2) . . ?
C14 C15 C10 120.4(2) . . ?
C7 C16 H16 120.0 . . ?
C7 C16 C17 120.1(3) . . ?
C17 C16 H16 120.0 . . ?
C16 C17 H17 119.7 . . ?
C18 C17 C16 120.7(3) . . ?
C18 C17 H17 119.7 . . ?
C17 C18 H18 120.4 . . ?
C17 C18 C19 119.2(3) . . ?
C19 C18 H18 120.4 . . ?
C18 C19 H19 119.4 . . ?
C18 C19 C20 121.1(3) . . ?
C20 C19 H19 119.4 . . ?
C7 C20 C19 119.3(3) . . ?
C7 C20 H20 120.3 . . ?
C19 C20 H20 120.3 . . ?
C14 C21 C22 119.5(2) . . ?
C14 C21 C28A 120.6(5) . . ?
C14 C21 C28B 127(2) . . ?
C22 C21 C28A 119.9(5) . . ?
C22 C21 C28B 113(2) . . ?
C21 C22 C23 119.5(2) . . ?
C21 C22 C25 123.0(2) . . ?
C23 C22 C25 117.4(2) . . ?
N24 C23 N26 117.5(2) . . ?
N24 C23 C22 120.5(2) . . ?
N26 C23 C22 122.0(2) . . ?
N27 C25 C22 174.5(3) . . ?
C30A O29A C28A 104.7(4) . . ?
O29A C28A C21 120.7(7) . . ?
C32A C28A C21 128.0(8) . . ?
C32A C28A O29A 111.3(4) . . ?
O29A C30A H30A 125.4 . . ?
C31A C30A O29A 109.1(4) . . ?
C31A C30A H30A 125.4 . . ?
C30A C31A H31A 125.5 . . ?
C30A C31A C32A 109.0(5) . . ?
C32A C31A H31A 125.5 . . ?
C28A C32A C31A 105.9(5) . . ?
C28A C32A H32A 127.0 . . ?
C31A C32A H32A 127.0 . . ?
C30B O29B C28B 104.2(13) . . ?
O29B C28B C21 113(2) . . ?
C32B C28B C21 130(2) . . ?
C32B C28B O29B 106.2(19) . . ?
O29B C30B H30B 125.8 . . ?
C31B C30B O29B 108.4(15) . . ?
C31B C30B H30B 125.8 . . ?
C30B C31B H31B 126.6 . . ?
C30B C31B C32B 106.8(16) . . ?
C32B C31B H31B 126.6 . . ?
C28B C32B C31B 107.0(15) . . ?
C28B C32B H32B 126.5 . . ?
C31B C32B H32B 126.5 . . ?

loop_
_geom_bond_atom_site_label_1
_geom_bond_atom_site_label_2
_geom_bond_distance
_geom_bond_site_symmetry_2
_geom_bond_publ_flag
N1 N5 1.402(3) . ?
N1 C2 1.393(3) . ?
N1 C7 1.443(4) . ?
N5 C4 1.344(4) . ?
N8 C2 1.357(3) . ?
N8 C9 1.356(3) . ?
N24 C15 1.362(3) . ?
N24 C23 1.358(3) . ?
N26 H26A 0.96(3) . ?
N26 H26B 0.94(4) . ?
N26 C23 1.366(4) . ?
N27 C25 1.164(4) . ?
C2 C3 1.422(4) . ?
C3 C4 1.435(4) . ?
C3 C11 1.403(4) . ?
C4 C6 1.504(4) . ?
C6 H6A 0.9600 . ?
C6 H6B 0.9600 . ?
C6 H6C 0.9600 . ?
C7 C16 1.397(4) . ?
C7 C20 1.396(4) . ?
C9 C10 1.440(4) . ?
C9 C12 1.515(4) . ?
C10 C11 1.394(3) . ?
C10 C15 1.494(3) . ?
C11 H11 0.9300 . ?
C12 H12A 0.9700 . ?
C12 H12B 0.9700 . ?
C12 C13 1.534(4) . ?
C13 H13A 0.9700 . ?
C13 H13B 0.9700 . ?
C13 C14 1.531(4) . ?
C14 C15 1.413(3) . ?
C14 C21 1.417(4) . ?
C16 H16 0.9300 . ?
C16 C17 1.401(4) . ?
C17 H17 0.9300 . ?
C17 C18 1.381(5) . ?
C18 H18 0.9300 . ?
C18 C19 1.393(5) . ?
C19 H19 0.9300 . ?
C19 C20 1.403(4) . ?
C20 H20 0.9300 . ?
C21 C22 1.422(4) . ?
C21 C28A 1.483(5) . ?
C21 C28B 1.479(16) . ?
C22 C23 1.430(4) . ?
C22 C25 1.448(4) . ?
O29A C28A 1.407(11) . ?
O29A C30A 1.405(6) . ?
C28A C32A 1.309(9) . ?
C30A H30A 0.9300 . ?
C30A C31A 1.313(9) . ?
C31A H31A 0.9300 . ?
C31A C32A 1.440(7) . ?
C32A H32A 0.9300 . ?
O29B C28B 1.41(2) . ?
O29B C30B 1.401(16) . ?
C28B C32B 1.305(16) . ?
C30B H30B 0.9300 . ?
C30B C31B 1.320(18) . ?
C31B H31B 0.9300 . ?
C31B C32B 1.414(17) . ?
C32B H32B 0.9300 . ?

loop_
_geom_torsion_atom_site_label_1
_geom_torsion_atom_site_label_2
_geom_torsion_atom_site_label_3
_geom_torsion_atom_site_label_4
_geom_torsion
_geom_torsion_site_symmetry_1
_geom_torsion_site_symmetry_2
_geom_torsion_site_symmetry_3
_geom_torsion_site_symmetry_4
_geom_torsion_publ_flag
N1 N5 C4 C3 0.4(3) . . . . ?
N1 N5 C4 C6 -178.8(3) . . . . ?
N1 C2 C3 C4 -0.3(3) . . . . ?
N1 C2 C3 C11 178.5(2) . . . . ?
N1 C7 C16 C17 -178.8(3) . . . . ?
N1 C7 C20 C19 178.3(3) . . . . ?
N5 N1 C2 N8 -177.2(2) . . . . ?
N5 N1 C2 C3 0.6(3) . . . . ?
N5 N1 C7 C16 15.5(4) . . . . ?
N5 N1 C7 C20 -162.6(3) . . . . ?
N8 C2 C3 C4 177.5(2) . . . . ?
N8 C2 C3 C11 -3.7(4) . . . . ?
N8 C9 C10 C11 -1.6(4) . . . . ?
N8 C9 C10 C15 177.6(2) . . . . ?
N8 C9 C12 C13 -150.0(3) . . . . ?
C2 N1 N5 C4 -0.6(3) . . . . ?
C2 N1 C7 C16 -170.8(3) . . . . ?
C2 N1 C7 C20 11.1(4) . . . . ?
C2 N8 C9 C10 0.5(4) . . . . ?
C2 N8 C9 C12 -174.4(2) . . . . ?
C2 C3 C4 N5 -0.1(3) . . . . ?
C2 C3 C4 C6 179.1(3) . . . . ?
C2 C3 C11 C10 2.3(4) . . . . ?
C4 C3 C11 C10 -179.4(3) . . . . ?
C7 N1 N5 C4 174.3(2) . . . . ?
C7 N1 C2 N8 8.6(4) . . . . ?
C7 N1 C2 C3 -173.6(2) . . . . ?
C7 C16 C17 C18 0.7(5) . . . . ?
C9 N8 C2 N1 179.6(2) . . . . ?
C9 N8 C2 C3 2.1(4) . . . . ?
C9 C10 C11 C3 0.1(4) . . . . ?
C9 C10 C15 N24 170.3(2) . . . . ?
C9 C10 C15 C14 -10.3(4) . . . . ?
C9 C12 C13 C14 -44.6(4) . . . . ?
C10 C9 C12 C13 34.7(4) . . . . ?
C11 C3 C4 N5 -178.6(3) . . . . ?
C11 C3 C4 C6 0.6(5) . . . . ?
C11 C10 C15 N24 -10.4(3) . . . . ?
C11 C10 C15 C14 168.9(2) . . . . ?
C12 C9 C10 C11 173.2(2) . . . . ?
C12 C9 C10 C15 -7.5(4) . . . . ?
C12 C13 C14 C15 28.7(4) . . . . ?
C12 C13 C14 C21 -154.1(3) . . . . ?
C13 C14 C15 N24 178.2(3) . . . . ?
C13 C14 C15 C10 -1.1(4) . . . . ?
C13 C14 C21 C22 -176.1(3) . . . . ?
C13 C14 C21 C28A 6.2(5) . . . . ?
C13 C14 C21 C28B 2.1(13) . . . . ?
C14 C21 C22 C23 -1.7(4) . . . . ?
C14 C21 C22 C25 175.2(3) . . . . ?
C14 C21 C28A O29A 132.1(6) . . . . ?
C14 C21 C28A C32A -47.7(7) . . . . ?
C14 C21 C28B O29B 53(4) . . . . ?
C14 C21 C28B C32B -87(5) . . . . ?
C15 N24 C23 N26 -178.8(2) . . . . ?
C15 N24 C23 C22 1.6(4) . . . . ?
C15 C10 C11 C3 -179.1(2) . . . . ?
C15 C14 C21 C22 1.2(4) . . . . ?
C15 C14 C21 C28A -176.5(3) . . . . ?
C15 C14 C21 C28B 179.4(12) . . . . ?
C16 C7 C20 C19 0.1(5) . . . . ?
C16 C17 C18 C19 -0.2(5) . . . . ?
C17 C18 C19 C20 -0.3(6) . . . . ?
C18 C19 C20 C7 0.4(5) . . . . ?
C20 C7 C16 C17 -0.7(5) . . . . ?
C21 C14 C15 N24 0.8(4) . . . . ?
C21 C14 C15 C10 -178.5(2) . . . . ?
C21 C22 C23 N24 0.3(4) . . . . ?
C21 C22 C23 N26 -179.3(3) . . . . ?
C21 C28A C32A C31A -179.8(6) . . . . ?
C21 C28B C32B C31B 169(5) . . . . ?
C22 C21 C28A O29A -45.7(6) . . . . ?
C22 C21 C28A C32A 134.6(7) . . . . ?
C22 C21 C28B O29B -129(3) . . . . ?
C22 C21 C28B C32B 92(6) . . . . ?
C23 N24 C15 C10 177.1(2) . . . . ?
C23 N24 C15 C14 -2.2(4) . . . . ?
C25 C22 C23 N24 -176.8(3) . . . . ?
C25 C22 C23 N26 3.7(4) . . . . ?
O29A C28A C32A C31A 0.4(7) . . . . ?
O29A C30A C31A C32A 1.5(8) . . . . ?
C28A C21 C22 C23 176.0(3) . . . . ?
C28A C21 C22 C25 -7.0(5) . . . . ?
C28A O29A C30A C31A -1.2(7) . . . . ?
C30A O29A C28A C21 -179.4(5) . . . . ?
C30A O29A C28A C32A 0.4(7) . . . . ?
C30A C31A C32A C28A -1.2(8) . . . . ?
O29B C28B C32B C31B 28(5) . . . . ?
O29B C30B C31B C32B 3(4) . . . . ?
C28B C21 C22 C23 179.8(11) . . . . ?
C28B C21 C22 C25 -3.2(11) . . . . ?
C28B O29B C30B C31B 13(4) . . . . ?
C30B O29B C28B C21 -175(3) . . . . ?
C30B O29B C28B C32B -25(4) . . . . ?
C30B C31B C32B C28B -19(5) . . . . ?
